data_7110664
loop_
_publ_author_name
'Kowalik, Janusz'
'VanDerveer, Donald'
'Clower, Caroline'
'Tolbert, Laren M.'

_publ_section_title
;
 Hydrogen bonding and cooperativity effects on the assembly of alkyl- and
 perfluoroalkyl-sulfonyl naphthols: F&#x00B7;&#x00B7;&#x00B7;F non-bonded
 interactions&#x2020;
;
_journal_issue 19
_journal_name_full 'Chemical Communications'
_journal_page_first 2007
_journal_paper_doi 10.1039/a905940g
_journal_year 1999
_chemical_formula_sum 'C16 H20 O3 S'
_chemical_formula_weight 292.38
_chemical_name_systematic
; 
6-hexylsulfonyl-2-napthol   
;
_space_group_IT_number 9
_symmetry_cell_setting monoclinic
_symmetry_space_group_name_Hall 'C -2yc'
_symmetry_space_group_name_H-M 'C 1 c 1'
_atom_sites_solution_hydrogens geom
_atom_sites_solution_primary direct
_atom_sites_solution_secondary difmap
_audit_creation_method SHELXL-97
_cell_angle_alpha 90.00
_cell_angle_beta 96.581(2)
_cell_angle_gamma 90.00
_cell_formula_units_Z 4
_cell_length_a 5.6190(2)
_cell_length_b 15.8672(6)
_cell_length_c 17.1890(7)
_cell_measurement_temperature 173(2)
_cell_volume 1522.44(10)
_computing_structure_refinement 'SHELXL-97 (Sheldrick, 1997)'
_computing_structure_solution 'SHELXS-97 (Sheldrick, 1990)'
_diffrn_ambient_temperature 173(2)
_diffrn_measured_fraction_theta_full 0.956
_diffrn_measured_fraction_theta_max 0.956
_diffrn_measurement_device_type 'Siemens SMART CCD'
_diffrn_measurement_method '\w scan'
_diffrn_radiation_monochromator graphite
_diffrn_radiation_source 'fine-focus sealed tube'
_diffrn_radiation_type MoK\a
_diffrn_radiation_wavelength 0.71073
_diffrn_reflns_av_R_equivalents 0.0486
_diffrn_reflns_av_sigmaI/netI 0.0791
_diffrn_reflns_limit_h_max 6
_diffrn_reflns_limit_h_min -7
_diffrn_reflns_limit_k_max 19
_diffrn_reflns_limit_k_min -20
_diffrn_reflns_limit_l_max 19
_diffrn_reflns_limit_l_min -22
_diffrn_reflns_number 4774
_diffrn_reflns_theta_full 28.24
_diffrn_reflns_theta_max 28.24
_diffrn_reflns_theta_min 2.39
_exptl_absorpt_coefficient_mu 0.217
_exptl_absorpt_correction_T_max 0.9869
_exptl_absorpt_correction_T_min 0.9167
_exptl_absorpt_correction_type multi-scan
_exptl_absorpt_process_details 'Blessing, Acta Cryst. (1995) A51 33-38.'
_exptl_crystal_density_diffrn 1.276
_exptl_crystal_density_method 'not measured'
_exptl_crystal_F_000 624
_exptl_crystal_size_max 0.41
_exptl_crystal_size_mid 0.20
_exptl_crystal_size_min 0.06
_refine_diff_density_max 0.707
_refine_diff_density_min -0.486
_refine_diff_density_rms 0.065
_refine_ls_abs_structure_details 'Flack H D (1983), Acta Cryst. A39, 876-881'
_refine_ls_abs_structure_Flack -0.05(12)
_refine_ls_extinction_coef 0.0061(13)
_refine_ls_extinction_expression Fc^*^=kFc[1+0.001xFc^2^\l^3^/sin(2\q)]^-1/4^
_refine_ls_extinction_method SHELXL
_refine_ls_goodness_of_fit_ref 1.015
_refine_ls_hydrogen_treatment mixed
_refine_ls_matrix_type full
_refine_ls_number_parameters 197
_refine_ls_number_reflns 2387
_refine_ls_number_restraints 2
_refine_ls_restrained_S_all 1.015
_refine_ls_R_factor_all 0.0829
_refine_ls_R_factor_gt 0.0565
_refine_ls_shift/su_max 0.000
_refine_ls_shift/su_mean 0.000
_refine_ls_structure_factor_coef Fsqd
_refine_ls_weighting_details 'calc w=1/[\s^2^(Fo^2^)+(0.0673P)^2^+0.1274P] where P=(Fo^2^+2Fc^2^)/3'
_refine_ls_weighting_scheme calc
_refine_ls_wR_factor_gt 0.1211
_refine_ls_wR_factor_ref 0.1334
_reflns_number_gt 1810
_reflns_number_total 2387
_reflns_threshold_expression >2sigma(I)
_cod_data_source_file 905940gsup1.cif
_cod_data_source_block 6HSN2
_cod_original_sg_symbol_H-M Cc
_cod_database_code 7110664

loop_
_symmetry_equiv_pos_as_xyz
'x, y, z'
'x, -y, z+1/2'
'x+1/2, y+1/2, z'
'x+1/2, -y+1/2, z+1/2'

loop_
_atom_site_label
_atom_site_type_symbol
_atom_site_fract_x
_atom_site_fract_y
_atom_site_fract_z
_atom_site_U_iso_or_equiv
_atom_site_adp_type
_atom_site_occupancy
_atom_site_symmetry_multiplicity
_atom_site_calc_flag
_atom_site_refinement_flags
S1 S 0.54545(14) 0.05022(6) 0.09982(6) 0.0276(3) Uani 1 1 d .
C1 C 0.3756(8) 0.1096(3) 0.1615(2) 0.0320(10) Uani 1 1 d .
H1A H 0.3675 0.1668 0.1450 0.066(13) Uiso 1 1 calc R
H1B H 0.2170 0.0881 0.1583 0.066(13) Uiso 1 1 calc R
C2 C 0.4944(8) 0.1040(3) 0.2456(2) 0.0289(9) Uani 1 1 d .
H2A H 0.4833 0.0478 0.2638 0.038(9) Uiso 1 1 calc R
H2B H 0.6594 0.1176 0.2469 0.038(9) Uiso 1 1 calc R
C3 C 0.3796(8) 0.1631(3) 0.3003(2) 0.0294(9) Uani 1 1 d .
H3A H 0.2175 0.1470 0.3022 0.026(8) Uiso 1 1 calc R
H3B H 0.3806 0.2189 0.2803 0.026(8) Uiso 1 1 calc R
C4 C 0.5118(9) 0.1613(3) 0.3828(2) 0.0304(10) Uani 1 1 d .
H4A H 0.5003 0.1063 0.4039 0.041(10) Uiso 1 1 calc R
H4B H 0.6766 0.1728 0.3801 0.041(10) Uiso 1 1 calc R
C5 C 0.4154(9) 0.2244(3) 0.4378(2) 0.0334(10) Uani 1 1 d .
H5A H 0.2510 0.2126 0.4411 0.042(9) Uiso 1 1 calc R
H5B H 0.4256 0.2794 0.4167 0.042(9) Uiso 1 1 calc R
C6 C 0.5502(11) 0.2228(3) 0.5201(3) 0.0504(13) Uani 1 1 d .
H6A H 0.5261 0.1699 0.5439 0.062(10) Uiso 1 1 calc R
H6B H 0.4921 0.2666 0.5506 0.062(10) Uiso 1 1 calc R
H6C H 0.7164 0.2309 0.5171 0.062(10) Uiso 1 1 calc R
C7 C 0.3851(7) 0.0534(3) 0.0059(2) 0.0271(9) Uani 1 1 d .
C8 C 0.4717(8) 0.1021(3) -0.0506(2) 0.0285(10) Uani 1 1 d .
H8 H 0.6164 0.1328 -0.0387 0.054(16) Uiso 1 1 calc R
C9 C 0.3464(7) 0.1065(3) -0.1262(2) 0.0264(9) Uani 1 1 d .
C10 C 0.4276(9) 0.1568(3) -0.1862(2) 0.0333(10) Uani 1 1 d .
H10 H 0.5741 0.1868 -0.1758 0.057(16) Uiso 1 1 calc R
C11 C 0.2994(8) 0.1630(3) -0.2584(2) 0.0332(10) Uani 1 1 d .
H11 H 0.3546 0.1981 -0.2973 0.037(13) Uiso 1 1 calc R
C12 C 0.0853(8) 0.1171(3) -0.2748(2) 0.0305(10) Uani 1 1 d .
C13 C 0.0014(7) 0.0670(3) -0.2195(2) 0.0304(9) Uani 1 1 d .
H13 H -0.1436 0.0365 -0.2318 0.038(13) Uiso 1 1 calc R
C14 C 0.1294(7) 0.0600(3) -0.1436(2) 0.0250(9) Uani 1 1 d .
C15 C 0.0484(8) 0.0102(3) -0.0838(2) 0.0314(10) Uani 1 1 d .
H15 H -0.0959 -0.0210 -0.0946 0.026(11) Uiso 1 1 calc R
C16 C 0.1727(8) 0.0057(3) -0.0106(2) 0.0300(9) Uani 1 1 d .
H16 H 0.1171 -0.0290 0.0286 0.029(11) Uiso 1 1 calc R
O1 O 0.7745(5) 0.09111(19) 0.09753(17) 0.0360(8) Uani 1 1 d .
O2 O 0.5476(6) -0.03624(17) 0.12716(17) 0.0348(7) Uani 1 1 d .
O3 O -0.0335(6) 0.1280(2) -0.34808(18) 0.0447(9) Uani 1 1 d .
H3 H -0.1714 0.0962 -0.3530 0.10(2) Uiso 1 1 calc R

loop_
_atom_site_aniso_label
_atom_site_aniso_U_11
_atom_site_aniso_U_22
_atom_site_aniso_U_33
_atom_site_aniso_U_23
_atom_site_aniso_U_13
_atom_site_aniso_U_12
S1 0.0230(5) 0.0391(5) 0.0200(4) -0.0003(5) 0.0001(3) 0.0018(5)
C1 0.029(2) 0.045(3) 0.021(2) -0.0011(18) -0.0013(16) 0.007(2)
C2 0.027(2) 0.036(2) 0.023(2) 0.0009(18) 0.0005(17) 0.0057(19)
C3 0.029(2) 0.035(2) 0.024(2) 0.0007(17) 0.0019(17) 0.0046(18)
C4 0.035(3) 0.033(2) 0.023(2) 0.0005(17) 0.0021(18) 0.0018(19)
C5 0.042(3) 0.032(2) 0.025(2) -0.0010(18) -0.0025(18) 0.001(2)
C6 0.070(4) 0.046(3) 0.033(3) -0.005(2) -0.008(2) 0.005(3)
C7 0.023(2) 0.035(2) 0.0237(19) -0.0073(17) 0.0025(16) -0.0005(18)
C8 0.024(2) 0.038(2) 0.023(2) -0.0066(17) 0.0024(17) -0.0054(19)
C9 0.023(2) 0.034(2) 0.021(2) -0.0041(16) -0.0003(16) -0.0015(17)
C10 0.032(2) 0.044(3) 0.024(2) -0.0008(19) 0.0034(18) -0.011(2)
C11 0.030(2) 0.042(3) 0.026(2) 0.0020(19) -0.0020(18) -0.009(2)
C12 0.030(2) 0.038(2) 0.022(2) -0.0040(18) -0.0059(16) 0.0003(19)
C13 0.024(2) 0.039(2) 0.027(2) -0.0043(18) -0.0044(16) -0.0046(18)
C14 0.022(2) 0.030(2) 0.0219(19) -0.0076(16) 0.0012(16) 0.0001(16)
C15 0.026(2) 0.040(2) 0.028(2) -0.0048(19) -0.0001(18) -0.0046(19)
C16 0.024(2) 0.039(2) 0.028(2) -0.0004(18) 0.0049(17) -0.0036(18)
O1 0.0223(16) 0.059(2) 0.0259(15) 0.0000(14) -0.0007(12) -0.0065(14)
O2 0.0361(18) 0.0349(16) 0.0315(16) -0.0011(13) -0.0044(14) 0.0075(15)
O3 0.0397(19) 0.061(2) 0.0292(17) 0.0083(15) -0.0150(14) -0.0141(17)

loop_
_atom_type_symbol
_atom_type_description
_atom_type_scat_dispersion_real
_atom_type_scat_dispersion_imag
_atom_type_scat_source
C C 0.0033 0.0016 'International Tables Vol C Tables 4.2.6.8 and 6.1.1.4'
H H 0.0000 0.0000 'International Tables Vol C Tables 4.2.6.8 and 6.1.1.4'
O O 0.0106 0.0060 'International Tables Vol C Tables 4.2.6.8 and 6.1.1.4'
S S 0.1246 0.1234 'International Tables Vol C Tables 4.2.6.8 and 6.1.1.4'

loop_
_geom_angle_atom_site_label_1
_geom_angle_atom_site_label_2
_geom_angle_atom_site_label_3
_geom_angle
O1 S1 O2 117.33(18)
O1 S1 C7 109.04(17)
O2 S1 C7 108.04(18)
O1 S1 C1 108.6(2)
O2 S1 C1 107.08(19)
C7 S1 C1 106.2(2)
C2 C1 S1 109.2(3)
C3 C2 C1 112.3(3)
C2 C3 C4 111.5(3)
C5 C4 C3 113.3(4)
C4 C5 C6 113.0(4)
C8 C7 C16 121.2(4)
C8 C7 S1 118.7(3)
C16 C7 S1 120.1(3)
C7 C8 C9 120.1(4)
C8 C9 C10 122.0(4)
C8 C9 C14 119.6(3)
C10 C9 C14 118.4(4)
C11 C10 C9 121.4(4)
C10 C11 C12 119.7(4)
C13 C12 O3 123.0(4)
C13 C12 C11 121.2(4)
O3 C12 C11 115.8(4)
C12 C13 C14 120.4(4)
C15 C14 C13 122.7(4)
C15 C14 C9 118.4(4)
C13 C14 C9 118.9(3)
C16 C15 C14 121.6(4)
C15 C16 C7 119.1(4)

loop_
_geom_bond_atom_site_label_1
_geom_bond_atom_site_label_2
_geom_bond_distance
S1 O1 1.446(3)
S1 O2 1.450(3)
S1 C7 1.756(4)
S1 C1 1.777(4)
C1 C2 1.524(5)
C2 C3 1.522(5)
C3 C4 1.525(5)
C4 C5 1.519(6)
C5 C6 1.526(6)
C7 C8 1.373(6)
C7 C16 1.415(6)
C8 C9 1.407(5)
C9 C10 1.420(6)
C9 C14 1.427(5)
C10 C11 1.365(6)
C11 C12 1.407(6)
C12 C13 1.365(6)
C12 O3 1.367(5)
C13 C14 1.419(5)
C14 C15 1.413(6)
C15 C16 1.369(6)
